data_4518418
loop_
_publ_author_name
'Liao, Yi-Yu'
'Li, Jian-Rong'
'Zhang, Bo'
'Sun, Hai-Yan'
'Ma, Wen'
'Jin, Jian-Ce'
'Feng, Mei-Ling'
'Huang, Xiao-Ying'

_publ_section_title
;
 Robust and Flexible Thioantimonate Materials for Cs+ Remediation with
 Distinctive Structural Transformation: A Clear Insight into the
 Ion-Exchange Mechanism
;
_journal_name_full 'ACS Applied Materials &amp; Interfaces'
_journal_paper_doi 10.1021/acsami.0c21756
_journal_year 2021
_chemical_formula_moiety 'S15 Sb9, 3(C H6 N)'
_chemical_formula_sum 'C3 H18 N3 S15 Sb9'
_chemical_formula_weight 1672.85
_space_group_crystal_system orthorhombic
_space_group_IT_number 36
_space_group_name_Hall 'C 2c -2'
_space_group_name_H-M_alt 'C m c 21'
_atom_sites_solution_hydrogens mixed
_audit_creation_method SHELXL-2018/3
_cell_angle_alpha 90
_cell_angle_beta 90
_cell_angle_gamma 90
_cell_formula_units_Z 8
_cell_length_a 29.5767(16)
_cell_length_b 9.8711(5)
_cell_length_c 22.8189(11)
_cell_measurement_reflns_used 5958
_cell_measurement_temperature 100(2)
_cell_measurement_theta_max 29.2220
_cell_measurement_theta_min 3.9760
_cell_volume 6662.1(6)
_computing_structure_refinement 'SHELXL-2018/3 (Sheldrick, 2018)'
_diffrn_ambient_temperature 100(2)
_diffrn_measured_fraction_theta_full 0.997
_diffrn_measured_fraction_theta_max 0.881
_diffrn_measurement_device_type 'SuperNova, Dual, Cu at zero, Atlas'
_diffrn_radiation_type MoK\a
_diffrn_radiation_wavelength 0.71073
_diffrn_reflns_av_R_equivalents 0.0272
_diffrn_reflns_av_unetI/netI 0.0333
_diffrn_reflns_Laue_measured_fraction_full 0.997
_diffrn_reflns_Laue_measured_fraction_max 0.881
_diffrn_reflns_limit_h_max 23
_diffrn_reflns_limit_h_min -38
_diffrn_reflns_limit_k_max 8
_diffrn_reflns_limit_k_min -13
_diffrn_reflns_limit_l_max 31
_diffrn_reflns_limit_l_min -21
_diffrn_reflns_number 11748
_diffrn_reflns_point_group_measured_fraction_full 0.775
_diffrn_reflns_point_group_measured_fraction_max 0.642
_diffrn_reflns_theta_full 25.242
_diffrn_reflns_theta_max 29.373
_diffrn_reflns_theta_min 3.423
_exptl_absorpt_coefficient_mu 8.125
_exptl_absorpt_correction_T_max 1.00000
_exptl_absorpt_correction_T_min 0.26504
_exptl_absorpt_correction_type multi-scan
_exptl_crystal_colour brown-red
_exptl_crystal_density_diffrn 3.336
_exptl_crystal_description flake-like
_exptl_crystal_F_000 6048
_exptl_crystal_size_max 0.500
_exptl_crystal_size_mid 0.220
_exptl_crystal_size_min 0.030
_refine_diff_density_max 1.440
_refine_diff_density_min -1.165
_refine_diff_density_rms 0.247
_refine_ls_abs_structure_details
;
 Refined as an inversion twin.
;
_refine_ls_abs_structure_Flack 0.01(3)
_refine_ls_extinction_method none
_refine_ls_goodness_of_fit_ref 1.014
_refine_ls_hydrogen_treatment constr
_refine_ls_matrix_type full
_refine_ls_number_parameters 301
_refine_ls_number_reflns 6011
_refine_ls_number_restraints 52
_refine_ls_restrained_S_all 1.015
_refine_ls_R_factor_all 0.0300
_refine_ls_R_factor_gt 0.0269
_refine_ls_shift/su_max 0.001
_refine_ls_shift/su_mean 0.000
_refine_ls_structure_factor_coef Fsqd
_refine_ls_weighting_details 'w=1/[\s^2^(Fo^2^)+(0.0380P)^2^] where P=(Fo^2^+2Fc^2^)/3'
_refine_ls_weighting_scheme calc
_refine_ls_wR_factor_gt 0.0652
_refine_ls_wR_factor_ref 0.0678
_reflns_Friedel_coverage 0.423
_reflns_Friedel_fraction_full 0.540
_reflns_Friedel_fraction_max 0.391
_reflns_number_gt 5597
_reflns_number_total 6011
_reflns_threshold_expression 'I > 2\s(I)'
_cod_data_source_file am0c21756_si_002.cif
_cod_data_source_block x
_cod_database_code 4518418
_shelx_shelxl_version_number 2018/3
_shelx_space_group_comment
;
The symmetry employed for this shelxl refinement is uniquely defined
by the following loop, which should always be used as a source of
symmetry information in preference to the above space-group names.
They are only intended as comments.
;

loop_
_space_group_symop_operation_xyz
'x, y, z'
'-x, -y, z+1/2'
'x, -y, z+1/2'
'-x, y, z'
'x+1/2, y+1/2, z'
'-x+1/2, -y+1/2, z+1/2'
'x+1/2, -y+1/2, z+1/2'
'-x+1/2, y+1/2, z'

loop_
_atom_site_label
_atom_site_type_symbol
_atom_site_fract_x
_atom_site_fract_y
_atom_site_fract_z
_atom_site_U_iso_or_equiv
_atom_site_adp_type
_atom_site_occupancy
_atom_site_site_symmetry_order
_atom_site_calc_flag
_atom_site_refinement_flags_posn
_atom_site_refinement_flags_adp
_atom_site_refinement_flags_occupancy
_atom_site_disorder_assembly
_atom_site_disorder_group
Sb1 Sb 0.31421(2) 0.78121(5) 0.23185(3) 0.00859(11) Uani 1 1 d . . . . .
Sb2 Sb 0.31230(2) 0.38496(5) 0.23681(3) 0.00827(11) Uani 1 1 d . . . . .
Sb3 Sb 0.25353(2) 0.57580(5) 0.11795(2) 0.00902(12) Uani 1 1 d . . . . .
Sb4 Sb 0.37049(2) 1.09393(5) 0.16025(3) 0.01002(12) Uani 1 1 d . . . . .
Sb5 Sb 0.500000 0.97492(8) 0.17259(4) 0.01523(18) Uani 1 2 d S T P . .
S1 S 0.36220(7) 0.58434(19) 0.25156(9) 0.0107(4) Uani 1 1 d . . . . .
S2 S 0.30781(7) 0.7679(2) 0.12380(9) 0.0099(4) Uani 1 1 d . . . . .
S3 S 0.38989(7) 0.89379(19) 0.21660(9) 0.0130(4) Uani 1 1 d . . . . .
S4 S 0.31192(7) 0.3975(2) 0.12854(9) 0.0102(4) Uani 1 1 d . . . . .
S5 S 0.38360(7) 0.25347(19) 0.24038(10) 0.0125(4) Uani 1 1 d . . . . .
S6 S 0.23270(7) 0.58905(19) 0.21936(9) 0.0105(4) Uani 1 1 d . . . . .
S7 S 0.44669(8) 1.1278(2) 0.12226(11) 0.0195(5) Uani 1 1 d . . . . .
S8 S 0.500000 0.7920(3) 0.10707(15) 0.0194(7) Uani 1 2 d S T P . .
Sb6 Sb 0.31306(2) 0.79799(6) 0.48543(2) 0.00887(12) Uani 1 1 d . . . . .
Sb7 Sb 0.31392(2) 1.19572(6) 0.48253(2) 0.00812(12) Uani 1 1 d . . . . .
Sb8 Sb 0.25292(2) 1.00039(6) 0.36826(2) 0.00883(12) Uani 1 1 d . . . . .
Sb9 Sb 0.37055(2) 0.49966(6) 0.41099(3) 0.01037(12) Uani 1 1 d . . . . .
Sb10 Sb 0.500000 0.39272(8) 0.42708(4) 0.01577(18) Uani 1 2 d S T P . .
S9 S 0.36195(7) 0.99775(19) 0.50091(9) 0.0100(4) Uani 1 1 d . . . . .
S10 S 0.30921(7) 0.8147(2) 0.37709(10) 0.0108(4) Uani 1 1 d . . . . .
S11 S 0.38559(8) 0.6765(2) 0.48262(11) 0.0175(5) Uani 1 1 d . . . . .
S12 S 0.30968(7) 1.1847(2) 0.37452(9) 0.0102(4) Uani 1 1 d . . . . .
S13 S 0.38949(7) 1.3097(2) 0.47448(10) 0.0125(4) Uani 1 1 d . . . . .
S14 S 0.23181(7) 1.00388(19) 0.46949(9) 0.0098(4) Uani 1 1 d . . . . .
S15 S 0.44492(9) 0.5134(3) 0.36524(12) 0.0260(6) Uani 1 1 d . . . . .
S16 S 0.500000 0.1830(3) 0.37664(15) 0.0186(7) Uani 1 2 d S T P . .
N1 N 0.4062(3) 1.0223(7) 0.3546(4) 0.0196(17) Uani 1 1 d . . . . .
H1A H 0.396698 1.039671 0.317423 0.024 Uiso 1 1 calc R U . . .
H1B H 0.426328 1.086880 0.365889 0.024 Uiso 1 1 calc R U . . .
H1C H 0.381982 1.023242 0.379282 0.024 Uiso 1 1 calc R U . . .
C1 C 0.4281(3) 0.8872(9) 0.3567(5) 0.024(2) Uani 1 1 d . . . . .
H1D H 0.409165 0.821024 0.336173 0.029 Uiso 1 1 calc R U . . .
H1E H 0.431938 0.859282 0.397600 0.029 Uiso 1 1 calc R U . . .
H1F H 0.457781 0.892109 0.337643 0.029 Uiso 1 1 calc R U . . .
N2 N 0.4084(3) 0.6136(7) 0.1146(4) 0.0195(17) Uani 1 1 d . . . . .
H2A H 0.385035 0.605940 0.140240 0.023 Uiso 1 1 calc R U . . .
H2B H 0.397678 0.638732 0.078830 0.023 Uiso 1 1 calc R U . . .
H2C H 0.428229 0.677232 0.127773 0.023 Uiso 1 1 calc R U . . .
C2 C 0.4315(4) 0.4836(10) 0.1095(5) 0.032(3) Uani 1 1 d . . . . .
H2D H 0.451772 0.485355 0.075617 0.038 Uiso 1 1 calc R U . . .
H2E H 0.409062 0.411451 0.104458 0.038 Uiso 1 1 calc R U . . .
H2F H 0.449064 0.466682 0.145194 0.038 Uiso 1 1 calc R U . . .
N3 N 0.5226(5) 0.9934(15) -0.0049(7) 0.029(4) Uani 0.5 1 d D U P . .
H3A H 0.512376 0.955632 0.028508 0.034 Uiso 0.5 1 d R U P . .
H3B H 0.514546 0.938532 -0.034692 0.034 Uiso 0.5 1 d R U P . .
H3C H 0.559206 0.997100 -0.002972 0.034 Uiso 0.5 1 d R U P . .
C3 C 0.500000 1.1254(16) -0.0107(8) 0.039(4) Uani 1 2 d DS TU P . .
H3D H 0.508260 1.185181 0.020704 0.059 Uiso 0.5 1 d R U P . .
H3E H 0.467870 1.112441 -0.010696 0.059 Uiso 0.5 1 d R U P . .
H3F H 0.509120 1.164421 -0.047476 0.059 Uiso 0.5 1 d R U P . .
N4 N 0.500000 0.3334(13) 0.2419(6) 0.014(3) Uani 0.72(2) 2 d DS TU P A 1
H4A H 0.477230 0.276053 0.250186 0.020 Uiso 0.361(11) 1 d R U P A 1
H4B H 0.510910 0.315103 0.205956 0.020 Uiso 0.361(11) 1 d R U P A 1
H4C H 0.522160 0.323353 0.268597 0.020 Uiso 0.361(11) 1 d R U P A 1
N4B N 0.500000 0.609(3) 0.236(2) 0.029(8) Uani 0.28(2) 2 d DS TU P A 2
H4D H 0.477360 0.668184 0.240997 0.043 Uiso 0.139(11) 1 d R U P A 2
H4E H 0.522190 0.625184 0.261657 0.043 Uiso 0.139(11) 1 d R U P A 2
H4F H 0.510950 0.616944 0.199017 0.043 Uiso 0.139(11) 1 d R U P A 2
C4 C 0.4833(10) 0.473(2) 0.2439(14) 0.080(7) Uani 0.5 1 d D U P . .
H4G H 0.452317 0.491956 0.252837 0.119 Uiso 0.361(11) 1 d R U P A 1
H4H H 0.491627 0.501056 0.204417 0.119 Uiso 0.361(11) 1 d R U P A 1
H4I H 0.499733 0.521566 0.270607 0.119 Uiso 0.72(2) 2 d R U P A 1
H4J H 0.491627 0.438636 0.282377 0.119 Uiso 0.139(11) 1 d R U P A 2
H4K H 0.499733 0.428126 0.215647 0.119 Uiso 0.28(2) 2 d R U P A 2
H4L H 0.452207 0.456546 0.234627 0.119 Uiso 0.139(11) 1 d R U P A 2

loop_
_atom_site_aniso_label
_atom_site_aniso_U_11
_atom_site_aniso_U_22
_atom_site_aniso_U_33
_atom_site_aniso_U_23
_atom_site_aniso_U_13
_atom_site_aniso_U_12
Sb1 0.0103(3) 0.0075(2) 0.0079(2) -0.0002(2) -0.0003(2) 0.00075(18)
Sb2 0.0095(3) 0.0077(2) 0.0076(2) 0.0002(3) 0.0007(2) 0.00110(18)
Sb3 0.0092(3) 0.0112(2) 0.0067(3) 0.0003(2) -0.0008(2) 0.00063(19)
Sb4 0.0091(3) 0.0100(2) 0.0109(3) -0.0001(2) 0.0001(2) 0.00119(19)
Sb5 0.0154(4) 0.0153(4) 0.0150(4) -0.0010(4) 0.000 0.000
S1 0.0119(11) 0.0088(8) 0.0113(10) 0.0010(8) -0.0029(8) 0.0013(7)
S2 0.0118(10) 0.0103(9) 0.0077(9) 0.0021(8) -0.0007(8) -0.0012(7)
S3 0.0119(11) 0.0091(8) 0.0180(11) 0.0016(8) -0.0026(8) -0.0003(7)
S4 0.0121(10) 0.0119(9) 0.0067(9) -0.0002(8) 0.0007(8) 0.0025(7)
S5 0.0117(10) 0.0119(9) 0.0139(10) -0.0024(9) -0.0008(9) 0.0034(7)
S6 0.0109(10) 0.0104(8) 0.0101(10) 0.0012(8) 0.0021(8) 0.0017(7)
S7 0.0145(11) 0.0191(10) 0.0248(12) 0.0058(10) 0.0078(10) 0.0053(8)
S8 0.0143(16) 0.0131(13) 0.0308(19) -0.0071(14) 0.000 0.000
Sb6 0.0102(3) 0.0074(2) 0.0090(3) 0.0002(2) -0.0006(2) 0.0000(2)
Sb7 0.0092(3) 0.0077(2) 0.0075(3) -0.0001(2) -0.0003(2) 0.00020(19)
Sb8 0.0081(3) 0.0119(2) 0.0065(3) -0.00012(19) -0.0010(2) -0.0004(2)
Sb9 0.0082(3) 0.0096(2) 0.0133(3) 0.0027(2) 0.0007(2) 0.00135(19)
Sb10 0.0160(5) 0.0125(4) 0.0188(4) -0.0009(3) 0.000 0.000
S9 0.0103(10) 0.0069(8) 0.0128(10) 0.0002(8) -0.0036(8) 0.0003(7)
S10 0.0103(11) 0.0121(9) 0.0099(9) -0.0018(8) 0.0004(8) 0.0010(7)
S11 0.0114(11) 0.0109(9) 0.0301(13) -0.0030(10) -0.0069(10) 0.0002(8)
S12 0.0125(11) 0.0108(9) 0.0073(9) 0.0022(8) -0.0001(8) -0.0008(7)
S13 0.0105(10) 0.0092(8) 0.0179(11) 0.0043(9) -0.0027(8) -0.0019(8)
S14 0.0101(11) 0.0097(8) 0.0097(10) 0.0010(8) 0.0010(8) -0.0002(7)
S15 0.0143(13) 0.0338(13) 0.0298(14) 0.0168(11) 0.0089(10) 0.0080(10)
S16 0.0154(17) 0.0136(13) 0.0267(17) -0.0020(13) 0.000 0.000
N1 0.011(4) 0.020(4) 0.028(4) -0.004(4) 0.007(3) -0.002(3)
C1 0.021(5) 0.021(4) 0.031(5) 0.004(5) -0.004(4) -0.004(4)
N2 0.012(4) 0.018(3) 0.029(4) 0.008(4) 0.000(3) 0.002(3)
C2 0.023(6) 0.021(5) 0.051(7) -0.003(5) -0.002(5) 0.002(4)
N3 0.026(6) 0.037(6) 0.023(6) -0.004(5) -0.005(5) 0.003(5)
C3 0.042(6) 0.040(6) 0.036(6) -0.004(5) 0.000 0.000
N4 0.014(5) 0.018(5) 0.008(5) 0.002(4) 0.000 0.000
N4B 0.031(9) 0.030(9) 0.026(9) 0.001(6) 0.000 0.000
C4 0.078(9) 0.085(9) 0.077(9) -0.006(6) -0.006(6) 0.007(5)

loop_
_atom_type_symbol
_atom_type_description
_atom_type_scat_dispersion_real
_atom_type_scat_dispersion_imag
_atom_type_scat_source
C C 0.0033 0.0016 'International Tables Vol C Tables 4.2.6.8 and 6.1.1.4'
H H 0.0000 0.0000 'International Tables Vol C Tables 4.2.6.8 and 6.1.1.4'
N N 0.0061 0.0033 'International Tables Vol C Tables 4.2.6.8 and 6.1.1.4'
S S 0.1246 0.1234 'International Tables Vol C Tables 4.2.6.8 and 6.1.1.4'
Sb Sb -0.5866 1.5461 'International Tables Vol C Tables 4.2.6.8 and 6.1.1.4'

loop_
_geom_angle_atom_site_label_1
_geom_angle_atom_site_label_2
_geom_angle_atom_site_label_3
_geom_angle
_geom_angle_site_symmetry_1
_geom_angle_site_symmetry_3
_geom_angle_publ_flag
S1 Sb1 S2 100.67(7) . . ?
S1 Sb1 S3 81.99(7) . . ?
S2 Sb1 S3 87.36(7) . . ?
S4 Sb2 S5 93.60(7) . . ?
S4 Sb2 S1 95.65(7) . . ?
S5 Sb2 S1 84.55(7) . . ?
S6 Sb3 S4 97.11(7) . . ?
S6 Sb3 S2 94.16(7) . . ?
S4 Sb3 S2 94.96(7) . . ?
S3 Sb4 S7 94.67(8) . . ?
S3 Sb4 S5 95.21(7) . 1_565 ?
S7 Sb4 S5 91.78(8) . 1_565 ?
S8 Sb5 S7 100.04(9) . 4_655 ?
S8 Sb5 S7 100.04(9) . . ?
S7 Sb5 S7 79.49(11) 4_655 . ?
Sb1 S1 Sb2 105.06(8) . . ?
Sb1 S2 Sb3 98.23(7) . . ?
Sb4 S3 Sb1 102.82(8) . . ?
Sb2 S4 Sb3 97.82(7) . . ?
Sb4 S5 Sb2 100.26(8) 1_545 . ?
Sb4 S7 Sb5 109.97(9) . . ?
S11 Sb6 S9 83.25(7) . . ?
S11 Sb6 S10 92.67(8) . . ?
S9 Sb6 S10 96.69(7) . . ?
S9 Sb7 S12 99.50(7) . . ?
S9 Sb7 S13 81.60(7) . . ?
S12 Sb7 S13 89.53(7) . . ?
S14 Sb8 S12 96.34(7) . . ?
S14 Sb8 S10 96.15(7) . . ?
S12 Sb8 S10 94.76(7) . . ?
S11 Sb9 S13 96.36(8) . 1_545 ?
S11 Sb9 S15 94.76(9) . . ?
S13 Sb9 S15 95.16(8) 1_545 . ?
S16 Sb10 S15 98.29(9) . . ?
S16 Sb10 S15 98.29(9) . 4_655 ?
S15 Sb10 S15 82.84(12) . 4_655 ?
Sb7 S9 Sb6 105.82(8) . . ?
Sb6 S10 Sb8 99.24(8) . . ?
Sb9 S11 Sb6 102.01(9) . . ?
Sb7 S12 Sb8 97.13(7) . . ?
Sb9 S13 Sb7 100.60(8) 1_565 . ?
Sb9 S15 Sb10 108.94(9) . . ?
C1 N1 H1A 109.5 . . ?
C1 N1 H1B 109.5 . . ?
H1A N1 H1B 109.5 . . ?
C1 N1 H1C 109.5 . . ?
H1A N1 H1C 109.5 . . ?
H1B N1 H1C 109.5 . . ?
N1 C1 H1D 109.5 . . ?
N1 C1 H1E 109.5 . . ?
H1D C1 H1E 109.5 . . ?
N1 C1 H1F 109.5 . . ?
H1D C1 H1F 109.5 . . ?
H1E C1 H1F 109.5 . . ?
C2 N2 H2A 109.5 . . ?
C2 N2 H2B 109.5 . . ?
H2A N2 H2B 109.5 . . ?
C2 N2 H2C 109.5 . . ?
H2A N2 H2C 109.5 . . ?
H2B N2 H2C 109.5 . . ?
N2 C2 H2D 109.5 . . ?
N2 C2 H2E 109.5 . . ?
H2D C2 H2E 109.5 . . ?
N2 C2 H2F 109.5 . . ?
H2D C2 H2F 109.5 . . ?
H2E C2 H2F 109.5 . . ?
C3 N3 H3A 106.9 . . ?
C3 N3 H3B 110.1 . . ?
H3A N3 H3B 107.5 . . ?
C3 N3 H3C 115.3 . . ?
H3A N3 H3C 108.4 . . ?
H3B N3 H3C 108.4 . . ?
N3 C3 H3D 111.2 . . ?
N3 C3 H3E 109.4 . . ?
H3D C3 H3E 109.5 . . ?
N3 C3 H3F 107.9 . . ?
N3 C3 H3F 124.2 4_655 . ?
H3D C3 H3F 109.5 . . ?
H3E C3 H3F 109.4 . . ?
N3 C3 H3D 111.2(9) 4_655 4_655 ?
H3F C3 H3D 118.5 . 4_655 ?
N3 C3 H3E 109.4(7) 4_655 4_655 ?
H3D C3 H3E 109.5 4_655 4_655 ?
N3 C3 H3F 107.9(9) 4_655 4_655 ?
H3D C3 H3F 118.5 . 4_655 ?
H3D C3 H3F 109.5 4_655 4_655 ?
H3E C3 H3F 109.4 4_655 4_655 ?
C4 N4 H4A 109.5 . . ?
C4 N4 H4B 109.7 . . ?
C4 N4 H4B 95.5 4_655 . ?
H4A N4 H4B 109.5 . . ?
C4 N4 H4C 109.2 . . ?
H4A N4 H4C 109.5 . . ?
H4B N4 H4C 109.5 . . ?
C4 N4 H4A 109.5(12) 4_655 4_655 ?
C4 N4 H4B 109.7(14) 4_655 4_655 ?
H4A N4 H4B 109.5 4_655 4_655 ?
C4 N4 H4C 109.2(13) 4_655 4_655 ?
H4A N4 H4C 109.5 4_655 4_655 ?
H4B N4 H4C 109.5 4_655 4_655 ?
C4 N4B H4D 109.6 . . ?
C4 N4B H4E 109.5 . . ?
H4D N4B H4E 109.5 . . ?
C4 N4B H4F 109.3 . . ?
H4D N4B H4F 109.5 . . ?
H4E N4B H4F 109.5 . . ?
C4 N4B H4D 109.6(13) 4_655 4_655 ?
C4 N4B H4E 109(2) 4_655 4_655 ?
C4 N4B H4F 109(2) 4_655 4_655 ?
H4G C4 H4H 112.5 . . ?
N4 C4 H4I 109.6 . . ?
H4G C4 H4I 105.2 . . ?
H4H C4 H4I 109.5 . . ?
N4B C4 H4J 110.9 . . ?
N4B C4 H4K 100.1 . . ?
H4J C4 H4K 109.4 . . ?
N4B C4 H4L 117.3 . . ?
H4J C4 H4L 112.4 . . ?
H4K C4 H4L 105.7 . . ?

loop_
_geom_bond_atom_site_label_1
_geom_bond_atom_site_label_2
_geom_bond_distance
_geom_bond_site_symmetry_2
_geom_bond_publ_flag
Sb1 S1 2.448(2) . ?
Sb1 S2 2.476(2) . ?
Sb1 S3 2.523(2) . ?
Sb1 S6 3.081(2) . ?
Sb1 S10 3.334(2) . ?
Sb1 S6 3.353(2) 8 ?
Sb2 S4 2.474(2) . ?
Sb2 S5 2.477(2) . ?
Sb2 S1 2.483(2) . ?
Sb2 S6 3.124(2) . ?
Sb2 S6 3.235(2) 8_545 ?
Sb2 S12 3.713(2) 1_545 ?
Sb3 S6 2.398(2) . ?
Sb3 S4 2.478(2) . ?
Sb3 S2 2.488(2) . ?
Sb3 S14 3.505(2) 6_564 ?
Sb3 S2 3.542(2) 8_545 ?
Sb3 S4 3.727(2) 8 ?
Sb4 S3 2.426(2) . ?
Sb4 S7 2.438(2) . ?
Sb4 S5 2.444(2) 1_565 ?
Sb4 S6 3.337(2) 8 ?
Sb4 S4 3.536(2) 1_565 ?
Sb4 S9 3.755(2) 3_574 ?
Sb4 S2 3.806(2) . ?
Sb5 S8 2.344(3) . ?
Sb5 S7 2.466(2) 4_655 ?
Sb5 S7 2.466(2) . ?
Sb5 S3 3.501(2) 4_655 ?
Sb5 S3 3.501(2) . ?
S1 Sb9 3.741(2) . ?
S2 Sb7 3.249(2) 3_574 ?
S4 Sb6 3.793(2) 3_564 ?
S6 Sb8 3.534(2) 8_545 ?
Sb6 S11 2.458(2) . ?
Sb6 S9 2.471(2) . ?
Sb6 S10 2.480(2) . ?
Sb6 S14 3.168(2) . ?
Sb6 S14 3.213(2) 8_545 ?
Sb6 Sb8 3.7822(8) . ?
Sb7 S9 2.452(2) . ?
Sb7 S12 2.470(2) . ?
Sb7 S13 2.509(2) . ?
Sb7 S14 3.094(2) . ?
Sb7 S14 3.3424(19) 8 ?
Sb8 S14 2.393(2) . ?
Sb8 S12 2.480(2) . ?
Sb8 S10 2.485(2) . ?
Sb8 S10 3.611(2) 8 ?
Sb8 S12 3.627(2) 8_545 ?
Sb9 S11 2.432(2) . ?
Sb9 S13 2.435(2) 1_545 ?
Sb9 S15 2.438(3) . ?
Sb9 S14 3.309(2) 8_545 ?
Sb9 S10 3.682(2) . ?
Sb9 S12 3.688(2) 1_545 ?
Sb10 S16 2.369(3) . ?
Sb10 S15 2.463(3) . ?
Sb10 S15 2.463(3) 4_655 ?
Sb10 S13 3.539(2) 4_645 ?
Sb10 S13 3.539(2) 1_545 ?
N1 C1 1.484(12) . ?
N1 H1A 0.9100 . ?
N1 H1B 0.9100 . ?
N1 H1C 0.9100 . ?
C1 H1D 0.9800 . ?
C1 H1E 0.9800 . ?
C1 H1F 0.9800 . ?
N2 C2 1.457(12) . ?
N2 H2A 0.9100 . ?
N2 H2B 0.9100 . ?
N2 H2C 0.9100 . ?
C2 H2D 0.9800 . ?
C2 H2E 0.9800 . ?
C2 H2F 0.9800 . ?
N3 N3 1.34(3) 4_655 ?
N3 C3 1.471(16) . ?
N3 H3A 0.9008 . ?
N3 H3B 0.9010 . ?
N3 H3C 1.0840 . ?
C3 H3D 0.9607 . ?
C3 H3E 0.9589 . ?
C3 H3F 0.9610 . ?
C3 H3D 0.9607 4_655 ?
C3 H3E 0.9588 4_655 ?
C3 H3F 0.9610 4_655 ?
N4 C4 1.464(19) . ?
N4 C4 1.46(2) 4_655 ?
N4 H4A 0.8999 . ?
N4 H4B 0.9001 . ?
N4 H4C 0.9001 . ?
N4 H4A 0.8999 4_655 ?
N4 H4B 0.9000 4_655 ?
N4 H4C 0.9001 4_655 ?
N4B C4 1.44(2) . ?
N4B C4 1.44(2) 4_655 ?
N4B H4D 0.9000 . ?
N4B H4E 0.9002 . ?
N4B H4F 0.9000 . ?
N4B H4D 0.9001 4_655 ?
N4B H4E 0.9001 4_655 ?
N4B H4F 0.9001 4_655 ?
C4 H4G 0.9587 . ?
C4 H4H 0.9733 . ?
C4 H4I 0.9146 . ?
C4 H4J 0.9731 . ?
C4 H4K 0.9199 . ?
C4 H4L 0.9588 . ?

loop_
_geom_hbond_atom_site_label_D
_geom_hbond_atom_site_label_H
_geom_hbond_atom_site_label_A
_geom_hbond_distance_DH
_geom_hbond_distance_HA
_geom_hbond_distance_DA
_geom_hbond_angle_DHA
_geom_hbond_site_symmetry_A
_geom_hbond_publ_flag
N1 H1A S3 0.91 2.72 3.429(9) 135.4 . yes
N1 H1A S5 0.91 2.77 3.528(8) 141.0 1_565 yes
N1 H1B S16 0.91 2.39 3.236(8) 154.8 1_565 yes
N1 H1C S9 0.91 2.85 3.593(9) 139.9 . yes
N1 H1C S10 0.91 2.98 3.562(8) 123.4 . yes
N1 H1C S12 0.91 2.67 3.304(8) 127.6 . yes
C1 H1D S3 0.98 2.88 3.391(11) 113.6 . yes
C1 H1E S11 0.98 2.98 3.764(10) 137.5 . yes
N2 H2A S1 0.91 2.64 3.424(8) 145.2 . yes
N2 H2A S2 0.91 2.81 3.350(8) 119.0 . yes
N2 H2A S4 0.91 3.00 3.578(8) 123.3 . yes
N2 H2B S13 0.91 2.45 3.333(8) 164.5 3_574 yes
N2 H2C S8 0.91 2.45 3.235(8) 144.3 . yes
C2 H2E S4 0.98 2.93 3.662(11) 132.5 . yes
C2 H2E S11 0.98 2.99 3.568(12) 118.5 3_564 yes
N3 H3A S8 0.90 2.44 3.306(17) 161.0 . yes
N3 H3B S16 0.90 2.39 3.284(17) 170.9 2_664 yes
N3 H3C S9 1.08 2.33 3.418(16) 179.3 2_674 yes
C3 H3D S7 0.96 2.73 3.420(16) 129.1 4_655 yes
N4^a H4A^a S5 0.90 2.79 3.532(4) 141.0 . yes
N4^a H4B^a S7 0.90 2.94 3.750(13) 150.7 4_645 yes
N4^a H4C^a S5 0.90 2.94 3.532(4) 124.6 4_655 yes
N4^a H4C^a S16 0.90 2.90 3.414(14) 117.6 . yes
N4B^b H4E^b S15 0.90 2.78 3.50(4) 137.9 4_655 yes
N4B^b H4F^b S8 0.90 2.74 3.45(4) 136.7 . yes
C4 H4G^a S1 0.96 2.82 3.75(3) 165.2 . yes
C4 H4I^a S15 0.91 2.71 3.51(3) 146.7 4_655 yes
C4 H4J^b S15 0.97 2.46 3.02(3) 116.7 . yes
C4 H4I^a S15 0.91 2.71 3.51(3) 146.7 4_655 yes
C4 H4G^a S1 0.96 2.82 3.75(3) 165.2 . yes
C4 H4L^b S5 0.96 2.86 3.66(3) 142.3 . yes
